data_4030644
loop_
_publ_author_name
'Dussarrat, C.'
'Fompeyrine, J.'
'Darriet, J.'

_publ_section_title
;
 Ba5Ru2O10 : A new structural model resulting from the stacking of [BaO3]
 and [Ba2O] mixed layers. Structural relationships to the hexagonal
 perovskite-type structures
;
_journal_name_full 'European Journal of Solid State and Inorganic Chemistry'
_journal_page_first 289
_journal_page_last 300
_journal_volume 31
_journal_year 1994
_chemical_formula_sum 'Ba5 O10 Ru2'
_chemical_formula_weight 1048.79
_space_group_IT_number 194
_symmetry_cell_setting hexagonal
_symmetry_Int_Tables_number 194
_symmetry_space_group_name_Hall '-P 6c 2c'
_symmetry_space_group_name_H-M 'P 63/m m c'
_cell_angle_alpha 90
_cell_angle_beta 90
_cell_angle_gamma 120
_cell_formula_units_Z 2
_cell_length_a 5.958(2)
_cell_length_b 5.958(2)
_cell_length_c 18.045(3)
_cell_volume 554.7(3)
_diffrn_ambient_temperature 293
_diffrn_radiation_probe x-ray
_diffrn_radiation_type CuK\a
_diffrn_radiation_wavelength 1.5418
_exptl_absorpt_coefficient_mu 157.777
_exptl_crystal_density_diffrn 6.28
_exptl_crystal_density_meas 6.26
_exptl_crystal_F_000 896
_pd_proc_ls_prof_R_factor 0.0827
_pd_proc_ls_prof_wR_expected 0.0732
_pd_proc_ls_prof_wR_factor 0.116
_refine_ls_R_I_factor 0.0476
_cod_data_source_file EJSSIC-1994-31-289-300.cif
_cod_data_source_block Ba5Ru2O10
_cod_depositor_comments
;
Rietveld refinement
;
_cod_original_cell_volume 554.7(4)
_cod_database_code 4030644

loop_
_symmetry_equiv_pos_site_id
_symmetry_equiv_pos_as_xyz
1 x,y,z
2 x-y,x,1/2+z
3 -y,x-y,z
4 -x,-y,1/2+z
5 -x+y,-x,z
6 y,-x+y,1/2+z
7 -y,-x,1/2-z
8 x-y,-y,-z
9 x,x-y,1/2-z
10 y,x,-z
11 -x+y,y,1/2-z
12 -x,-x+y,-z
13 -x,-y,-z
14 -x+y,-x,1/2-z
15 y,-x+y,-z
16 x,y,1/2-z
17 x-y,x,-z
18 -y,x-y,1/2-z
19 y,x,1/2+z
20 -x+y,y,z
21 -x,-x+y,1/2+z
22 -y,-x,z
23 x-y,-y,1/2+z
24 x,x-y,z

loop_
_atom_site_label
_atom_site_type_symbol
_atom_site_thermal_displace_type
_atom_site_fract_x
_atom_site_fract_y
_atom_site_fract_z
_atom_site_occupancy
_atom_site_U_iso_or_equiv
Ru Ru Uiso 0.33333 0.66667 0.67420(10) 1.000 0.0001(6)
O1 O Uiso 0.186(2) 0.373(2) 0.75000 1.000 0.0072(18)
O2 O Uiso 0.4834(18) 0.9668(18) 0.6176(6) 1.000 0.0072(18)
P3 O Uiso 0.00000 0.00000 0.00000 1.000 0.0072(18)
Ba1 Ba Uiso 0.00000 0.00000 0.13820(10) 1.000 0.0019(4)
Ba2 Ba Uiso 0.33333 0.66667 0.25000 1.000 0.0038(6)
Ba3 Ba Uiso 0.33333 0.66667 0.01580(10) 1.000 0.0110(5)

loop_
_atom_type_symbol
_atom_type_description
_atom_type_scat_dispersion_real
_atom_type_scat_dispersion_imag
_atom_type_scat_source
Ba Ba -1.0456 8.4617 ' International Tables Vol C Tables 4.2.6.8 and 6.1.1.4'
O O 0.0492 0.0322 ' International Tables Vol C Tables 4.2.6.8 and 6.1.1.4'
Ru Ru 0.0552 3.2960 ' International Tables Vol C Tables 4.2.6.8 and 6.1.1.4'

loop_
_geom_angle_atom_site_label_1
_geom_angle_atom_site_label_2
_geom_angle_atom_site_label_3
_geom_angle
_geom_angle_site_symmetry_1
_geom_angle_site_symmetry_3
_geom_angle_publ_flag
O1 Ru O2 171.3(4) . . yes
O1 Ru O1 80.1(5) . 3_665 yes
O1 Ru O2 93.4(5) . 3_665 yes
O1 Ru O1 80.0(4) . 5_565 yes
O1 Ru O2 93.5(4) . 5_565 yes
Ru Ru O1 47.9(2) 7_666 . yes
O1 Ru O2 93.3(5) 3_665 . yes
O2 Ru O2 92.5(6) . 3_665 yes
O1 Ru O2 93.3(4) 5_565 . yes
O2 Ru O2 92.6(5) . 5_565 yes
Ru Ru O2 123.4(3) 7_666 . yes
O1 Ru O2 171.3(5) 3_665 3_665 yes
O1 Ru O1 80.0(5) 3_665 5_565 yes
O1 Ru O2 93.5(6) 3_665 5_565 yes
Ru Ru O1 47.9(3) 7_666 3_665 yes
O1 Ru O2 93.3(6) 5_565 3_665 yes
O2 Ru O2 92.6(6) 3_665 5_565 yes
Ru Ru O2 123.4(4) 7_666 3_665 yes
O1 Ru O2 171.5(5) 5_565 5_565 yes
Ru Ru O1 48.0(3) 7_666 5_565 yes
Ru Ru O2 123.4(4) 7_666 5_565 yes
Ru O1 Ru 84.1(4) . 7_666 yes

loop_
_geom_bond_atom_site_label_1
_geom_bond_atom_site_label_2
_geom_bond_distance
_geom_bond_site_symmetry_2
_geom_bond_publ_flag
Ru O1 2.041(8) . yes
Ru O2 1.855(10) . yes
Ru O1 2.041(11) 3_665 yes
Ru O2 1.855(13) 3_665 yes
Ru O1 2.045(13) 5_565 yes
Ru O2 1.853(15) 5_565 yes
Ru Ru 2.736(3) 7_666 yes
